data_7225668
loop_
_publ_author_name
'Sovago, Ioana'
'Thomas, Lynne H.'
'Adam, Martin S.'
'Capelli, Silvia C.'
'Wilson, Chick C.'
'Farrugia, Louis J.'

_publ_section_title
;
 High resolution X-ray and neutron diffraction studies on molecular
 complexes of chloranilic acid and lutidines
;
_journal_issue 30
_journal_name_full CrystEngComm
_journal_page_first 5697
_journal_paper_doi 10.1039/C6CE01065B
_journal_volume 18
_journal_year 2016
_chemical_compound_source commercial
_chemical_formula_moiety
;
C6 Cl2 O4, 2(C7 H10 N)  
;
_chemical_formula_sum 'C20 H20 Cl2 N2 O4'
_chemical_formula_weight 423.28
_chemical_name_systematic
;
 ?
;
_space_group_crystal_system triclinic
_space_group_IT_number 2
_space_group_name_Hall '-P 1'
_space_group_name_H-M_alt 'P -1'
_symmetry_space_group_name_Hall '-P 1'
_symmetry_space_group_name_H-M 'P -1'
_atom_sites_solution_hydrogens geom
_atom_sites_solution_primary direct
_atom_sites_solution_secondary difmap
_audit_update_record
;
2016-05-04 deposited with the CCDC.
2016-06-13 downloaded from the CCDC.
;
_cell_angle_alpha 65.8390(10)
_cell_angle_beta 80.610(2)
_cell_angle_gamma 88.2800(10)
_cell_formula_units_Z 1
_cell_length_a 7.6305(2)
_cell_length_b 8.3081(2)
_cell_length_c 8.4348(2)
_cell_measurement_reflns_used 10130
_cell_measurement_temperature 100(2)
_cell_measurement_theta_max 50.437
_cell_measurement_theta_min 2.684
_cell_measurement_wavelength 0.71073
_cell_volume 480.94(2)
_computing_cell_refinement 'HKL Scalepack (Otwinowski & Minor 1997)'
_computing_data_collection 'Collect (Bruker AXS BV, 1997-2004)'
_computing_data_reduction 'HKL Denzo and Scalepack (Otwinowski & Minor 1997)'
_computing_molecular_graphics 'Ortep-3 for Windows (Farrugia, 1997)'
_computing_publication_material 'WinGX publication routines (Farrugia, 1999)'
_computing_structure_refinement 'SHELXL-97 (Sheldrick, 2008)'
_computing_structure_solution 'SHELXS-97 (Sheldrick, 2008)'
_diffrn_ambient_temperature 100(2)
_diffrn_detector 'CCD plate'
_diffrn_detector_area_resol_mean 9
_diffrn_measured_fraction_theta_full 0.998
_diffrn_measured_fraction_theta_max 0.985
_diffrn_measurement_device '95mm CCD camera on \k-goniostat'
_diffrn_measurement_device_type KappaCCD
_diffrn_measurement_method 'CCD rotation images, thick slices'
_diffrn_orient_matrix_type 'by Bruker AXS Collect from scalepack cell'
_diffrn_orient_matrix_UB_11 -0.183826E-1
_diffrn_orient_matrix_UB_12 0.409594E-1
_diffrn_orient_matrix_UB_13 -0.1250751
_diffrn_orient_matrix_UB_21 -0.796826E-1
_diffrn_orient_matrix_UB_22 0.927704E-1
_diffrn_orient_matrix_UB_23 0.138881E-1
_diffrn_orient_matrix_UB_31 0.1048182
_diffrn_orient_matrix_UB_32 0.845478E-1
_diffrn_orient_matrix_UB_33 -0.390228E-1
_diffrn_radiation_monochromator graphite
_diffrn_radiation_probe x-ray
_diffrn_radiation_type MoK\a
_diffrn_radiation_wavelength 0.71073
_diffrn_reflns_av_R_equivalents 0.0285
_diffrn_reflns_av_unetI/netI 0.0255
_diffrn_reflns_Laue_measured_fraction_full 0.998
_diffrn_reflns_Laue_measured_fraction_max 0.985
_diffrn_reflns_limit_h_max 16
_diffrn_reflns_limit_h_min -16
_diffrn_reflns_limit_k_max 17
_diffrn_reflns_limit_k_min -17
_diffrn_reflns_limit_l_max 18
_diffrn_reflns_limit_l_min -18
_diffrn_reflns_number 10130
_diffrn_reflns_point_group_measured_fraction_full 0.998
_diffrn_reflns_point_group_measured_fraction_max 0.985
_diffrn_reflns_reduction_process
;
 Scaled and merged with Sortav
 R.H. Blessing, (1987) Cryst. Rev. 1, 3-58
 R.H. Blessing, (1989) J. Appl. Cryst. 22, 396-397
;
_diffrn_reflns_theta_full 25.242
_diffrn_reflns_theta_max 50.437
_diffrn_reflns_theta_min 2.684
_exptl_absorpt_coefficient_mu 0.368
_exptl_absorpt_correction_T_max 0.7496
_exptl_absorpt_correction_T_min 0.5024
_exptl_absorpt_correction_type multi-scan
_exptl_absorpt_process_details 'SADABS, Bruker(2001)'
_exptl_crystal_colour red
_exptl_crystal_density_diffrn 1.461
_exptl_crystal_density_method 'not measured'
_exptl_crystal_description prism
_exptl_crystal_F_000 220
_exptl_crystal_size_max 0.35
_exptl_crystal_size_mid 0.25
_exptl_crystal_size_min 0.20
_refine_diff_density_max 0.654
_refine_diff_density_min -0.28
_refine_diff_density_rms 0.063
_refine_ls_extinction_method none
_refine_ls_goodness_of_fit_ref 1.063
_refine_ls_hydrogen_treatment refall
_refine_ls_matrix_type full
_refine_ls_number_constraints 0
_refine_ls_number_parameters 167
_refine_ls_number_reflns 10130
_refine_ls_number_restraints 0
_refine_ls_restrained_S_all 1.063
_refine_ls_R_factor_all 0.0295
_refine_ls_R_factor_gt 0.0266
_refine_ls_shift/su_max 0.002
_refine_ls_shift/su_mean 0
_refine_ls_structure_factor_coef Fsqd
_refine_ls_weighting_details 'w=1/[\s^2^(Fo^2^)+(0.0503P)^2^+0.0161P] where P=(Fo^2^+2Fc^2^)/3'
_refine_ls_weighting_scheme calc
_refine_ls_wR_factor_gt 0.0813
_refine_ls_wR_factor_ref 0.0828
_reflns_Friedel_coverage 0
_reflns_number_gt 9201
_reflns_number_total 10130
_reflns_threshold_expression 'I > 2\s(I)'
_cod_data_source_file c6ce01065b3.cif
_cod_data_source_block 2_(2,3)_shelx
_cod_depositor_comments 'Adding full bibliography for 7225667--7225698.cif.'
_cod_database_code 7225668

loop_
_symmetry_equiv_pos_as_xyz
'x, y, z'
'-x, -y, -z'

loop_
_atom_site_label
_atom_site_type_symbol
_atom_site_fract_x
_atom_site_fract_y
_atom_site_fract_z
_atom_site_U_iso_or_equiv
_atom_site_adp_type
_atom_site_occupancy
_atom_site_site_symmetry_order
_atom_site_calc_flag
Cl1 Cl 0.58555(2) 0.60521(2) 0.23964(2) 0.01557(2) Uani 1 1 d
O2 O 0.34437(4) 0.72625(3) -0.03107(3) 0.01684(4) Uani 1 1 d
O3 O 0.28146(4) 1.05846(3) -0.23667(4) 0.01799(4) Uani 1 1 d
N125 N 0.09485(3) 0.74908(4) -0.22420(3) 0.01482(3) Uani 1 1 d
C121 C -0.20314(4) 0.67317(4) -0.21872(4) 0.01671(4) Uani 1 1 d
C122 C -0.15630(4) 0.69510(5) -0.39403(4) 0.01643(4) Uani 1 1 d
C123 C 0.01787(4) 0.74386(4) -0.48363(4) 0.01445(4) Uani 1 1 d
C124 C 0.14429(4) 0.77196(4) -0.39292(4) 0.01331(3) Uani 1 1 d
C126 C -0.07266(4) 0.70149(5) -0.13607(4) 0.01660(4) Uani 1 1 d
C23 C 0.07209(5) 0.76377(6) -0.67064(5) 0.02125(5) Uani 1 1 d
C24 C 0.33391(4) 0.82795(5) -0.47514(5) 0.01784(4) Uani 1 1 d
C111 C 0.54118(4) 0.82094(3) 0.10454(3) 0.01228(3) Uani 1 1 d
C112 C 0.42198(3) 0.84731(3) -0.01210(3) 0.01207(3) Uani 1 1 d
C113 C 0.38030(3) 1.03903(4) -0.12785(3) 0.01219(3) Uani 1 1 d
H121 H -0.3242(13) 0.6407(14) -0.1539(13) 0.029(2) Uiso 1 1 d
H122 H -0.2438(13) 0.6809(13) -0.4548(12) 0.026(2) Uiso 1 1 d
H125 H 0.1859(16) 0.7663(17) -0.1601(16) 0.048(3) Uiso 1 1 d
H126 H -0.0891(13) 0.6838(13) -0.0153(12) 0.026(2) Uiso 1 1 d
H23A H 0.1745(14) 0.6896(15) -0.6855(14) 0.035(2) Uiso 1 1 d
H23B H -0.0323(15) 0.7329(15) -0.7164(15) 0.040(3) Uiso 1 1 d
H23C H 0.1068(16) 0.8858(16) -0.7527(16) 0.042(3) Uiso 1 1 d
H24A H 0.4023(15) 0.8343(16) -0.3884(15) 0.040(3) Uiso 1 1 d
H24B H 0.3815(12) 0.7480(13) -0.5215(12) 0.026(2) Uiso 1 1 d
H24C H 0.3362(15) 0.9502(16) -0.5679(15) 0.038(3) Uiso 1 1 d

loop_
_atom_site_aniso_label
_atom_site_aniso_U_11
_atom_site_aniso_U_22
_atom_site_aniso_U_33
_atom_site_aniso_U_23
_atom_site_aniso_U_13
_atom_site_aniso_U_12
Cl1 0.01827(3) 0.01160(3) 0.01494(3) -0.00319(2) -0.00389(2) 0.00192(2)
O2 0.02038(9) 0.01347(7) 0.01820(8) -0.00660(6) -0.00667(7) -0.00175(6)
O3 0.01992(9) 0.01685(8) 0.01812(8) -0.00547(7) -0.01020(7) 0.00045(6)
N125 0.01355(7) 0.01709(8) 0.01446(8) -0.00732(6) -0.00122(6) -0.00229(6)
C121 0.01276(8) 0.01860(10) 0.01747(10) -0.00671(8) -0.00036(7) -0.00185(7)
C122 0.01264(8) 0.01958(10) 0.01782(10) -0.00807(8) -0.00335(7) 0.00025(7)
C123 0.01312(8) 0.01652(9) 0.01412(8) -0.00658(7) -0.00273(6) 0.00165(7)
C124 0.01210(7) 0.01346(8) 0.01411(8) -0.00577(7) -0.00097(6) -0.00060(6)
C126 0.01494(9) 0.01953(10) 0.01449(9) -0.00692(8) 0.00022(7) -0.00243(7)
C23 0.01918(11) 0.03046(16) 0.01583(10) -0.01114(10) -0.00378(8) 0.00474(10)
C24 0.01316(8) 0.01987(11) 0.01963(11) -0.00831(9) 0.00085(7) -0.00246(8)
C111 0.01367(8) 0.01102(7) 0.01176(7) -0.00395(6) -0.00307(6) 0.00068(6)
C112 0.01298(7) 0.01188(7) 0.01152(7) -0.00485(6) -0.00218(6) -0.00032(6)
C113 0.01227(7) 0.01264(7) 0.01151(7) -0.00445(6) -0.00283(6) 0.00017(6)

loop_
_atom_type_symbol
_atom_type_description
_atom_type_scat_dispersion_real
_atom_type_scat_dispersion_imag
_atom_type_scat_source
Cl Cl 0.1484 0.1585 'International Tables Vol C Tables 4.2.6.8 and 6.1.1.4'
O O 0.0106 0.006 'International Tables Vol C Tables 4.2.6.8 and 6.1.1.4'
N N 0.0061 0.0033 'International Tables Vol C Tables 4.2.6.8 and 6.1.1.4'
C C 0.0033 0.0016 'International Tables Vol C Tables 4.2.6.8 and 6.1.1.4'
H H 0 0 'International Tables Vol C Tables 4.2.6.8 and 6.1.1.4'

loop_
_geom_angle_atom_site_label_1
_geom_angle_atom_site_label_2
_geom_angle_atom_site_label_3
_geom_angle
_geom_angle_site_symmetry_1
_geom_angle_site_symmetry_3
C124 N125 C126 123.26(3) . .
C124 N125 H125 118.8(7) . .
C126 N125 H125 117.9(7) . .
C126 C121 C122 118.23(3) . .
C126 C121 H121 119.2(6) . .
C122 C121 H121 122.6(6) . .
C123 C122 C121 121.13(3) . .
C123 C122 H122 118.9(6) . .
C121 C122 H122 119.9(6) . .
C122 C123 C124 117.98(3) . .
C122 C123 C23 121.99(3) . .
C124 C123 C23 120.02(3) . .
N125 C124 C123 119.34(2) . .
N125 C124 C24 117.54(3) . .
C123 C124 C24 123.12(3) . .
N125 C126 C121 120.07(3) . .
N125 C126 H126 115.0(6) . .
C121 C126 H126 124.8(6) . .
C123 C23 H23A 113.2(6) . .
C123 C23 H23B 110.9(6) . .
H23A C23 H23B 108.8(9) . .
C123 C23 H23C 112.6(7) . .
H23A C23 H23C 106.7(9) . .
H23B C23 H23C 104.1(9) . .
C124 C24 H24A 110.6(7) . .
C124 C24 H24B 108.5(6) . .
H24A C24 H24B 111.5(9) . .
C124 C24 H24C 108.0(6) . .
H24A C24 H24C 106.1(9) . .
H24B C24 H24C 112.0(9) . .
C112 C111 C113 123.27(2) . 2_675
C112 C111 Cl1 118.73(2) . .
C113 C111 Cl1 117.855(19) 2_675 .
O2 C112 C111 125.03(3) . .
O2 C112 C113 116.74(2) . .
C111 C112 C113 118.23(2) . .
O3 C113 C111 124.86(3) . 2_675
O3 C113 C112 116.70(2) . .
C111 C113 C112 118.44(2) 2_675 .

loop_
_geom_bond_atom_site_label_1
_geom_bond_atom_site_label_2
_geom_bond_distance
_geom_bond_site_symmetry_2
Cl1 C111 1.7444(3) .
O2 C112 1.2595(3) .
O3 C113 1.2388(3) .
N125 C124 1.3459(4) .
N125 C126 1.3499(4) .
N125 H125 0.994(12) .
C121 C126 1.3812(4) .
C121 C122 1.3994(5) .
C121 H121 0.977(10) .
C122 C123 1.3984(4) .
C122 H122 0.942(10) .
C123 C124 1.4040(4) .
C123 C23 1.5047(5) .
C124 C24 1.4966(4) .
C126 H126 0.955(9) .
C23 H23A 1.004(11) .
C23 H23B 1.021(11) .
C23 H23C 0.979(12) .
C24 H24A 0.984(12) .
C24 H24B 0.937(9) .
C24 H24C 0.995(12) .
C111 C112 1.3953(4) .
C111 C113 1.4207(4) 2_675
C112 C113 1.5458(4) .
C113 C111 1.4208(4) 2_675

loop_
_geom_torsion_atom_site_label_1
_geom_torsion_atom_site_label_2
_geom_torsion_atom_site_label_3
_geom_torsion_atom_site_label_4
_geom_torsion
_geom_torsion_site_symmetry_1
_geom_torsion_site_symmetry_4
C126 C121 C122 C123 0.19(5) . .
C121 C122 C123 C124 -0.63(5) . .
C121 C122 C123 C23 178.46(3) . .
C126 N125 C124 C123 -0.69(5) . .
C126 N125 C124 C24 178.95(3) . .
C122 C123 C124 N125 0.86(4) . .
C23 C123 C124 N125 -178.24(3) . .
C122 C123 C124 C24 -178.76(3) . .
C23 C123 C124 C24 2.14(5) . .
C124 N125 C126 C121 0.23(5) . .
C122 C121 C126 N125 0.03(5) . .
C113 C111 C112 O2 -176.99(3) 2_675 .
Cl1 C111 C112 O2 -1.40(4) . .
C113 C111 C112 C113 2.95(4) 2_675 .
Cl1 C111 C112 C113 178.536(18) . .
O2 C112 C113 O3 -3.80(4) . .
C111 C112 C113 O3 176.26(3) . .
O2 C112 C113 C111 177.14(3) . 2_675
C111 C112 C113 C111 -2.80(4) . 2_675
